data_7051689
loop_
_publ_author_name
'Giraud, Marion'
'L\'eaustic, Anne'
'Guillot, R\'egis'
'Yu, Pei'
'Dorlet, Pierre'
'M\'etivier, R\'emi'
'Nakatani, Keitaro'

_publ_section_title
;
 Photo-controlled release and uptake of Cu(hfac)2 in solution for a
 binuclear copper complex with a photochromic dithiazolylethene
 bridging ligand
;
_journal_issue 6
_journal_name_full 'New Journal of Chemistry'
_journal_page_first 1380
_journal_paper_doi 10.1039/b901201j
_journal_volume 33
_journal_year 2009
_chemical_formula_moiety 'C43 H18 Cu2 F30 N4 O8 S2'
_chemical_formula_sum 'C43 H18 Cu2 F30 N4 O8 S2'
_chemical_formula_weight 1479.85
_space_group_IT_number 86
_symmetry_cell_setting tetragonal
_symmetry_Int_Tables_number 86
_symmetry_space_group_name_Hall '-P 4bc'
_symmetry_space_group_name_H-M 'P 42/n :2'
_atom_sites_solution_hydrogens geom
_atom_sites_solution_primary direct
_atom_sites_solution_secondary difmap
_audit_creation_method SHELXL-97
_cell_angle_alpha 90.00
_cell_angle_beta 90.00
_cell_angle_gamma 90.00
_cell_formula_units_Z 4
_cell_length_a 17.879(8)
_cell_length_b 17.879(8)
_cell_length_c 17.607(8)
_cell_measurement_reflns_used 3010
_cell_measurement_temperature 150(1)
_cell_measurement_theta_max 23.15
_cell_measurement_theta_min 2.44
_cell_volume 5628(4)
_computing_cell_refinement 'CrysAlis RED'
_computing_data_collection 'CrysAlis CCD'
_computing_data_reduction 'CrysAlis RED'
_computing_structure_refinement 'SHELXL-97 (Sheldrick, 1997)'
_computing_structure_solution SIR97
_diffrn_ambient_temperature 150(1)
_diffrn_measured_fraction_theta_full 0.996
_diffrn_measured_fraction_theta_max 0.956
_diffrn_measurement_device_type 'CCD area detector'
_diffrn_measurement_method 'phi and omega scans'
_diffrn_radiation_monochromator graphite
_diffrn_radiation_probe x-ray
_diffrn_radiation_type MoK\a
_diffrn_radiation_wavelength 0.71073
_diffrn_reflns_av_R_equivalents 0.0508
_diffrn_reflns_av_sigmaI/netI 0.0267
_diffrn_reflns_limit_h_max 26
_diffrn_reflns_limit_h_min -26
_diffrn_reflns_limit_k_max 26
_diffrn_reflns_limit_k_min -25
_diffrn_reflns_limit_l_max 23
_diffrn_reflns_limit_l_min -25
_diffrn_reflns_number 113444
_diffrn_reflns_theta_full 25.00
_diffrn_reflns_theta_max 31.46
_diffrn_reflns_theta_min 3.22
_diffrn_source 'fine-focus sealed tube'
_diffrn_source_type 'Nonius kappa CCD'
_exptl_absorpt_coefficient_mu 0.982
_exptl_absorpt_correction_T_max 0.801
_exptl_absorpt_correction_T_min 0.781
_exptl_absorpt_correction_type psi-scan
_exptl_absorpt_process_details SADABS
_exptl_crystal_colour green
_exptl_crystal_density_diffrn 1.746
_exptl_crystal_density_method 'not measured'
_exptl_crystal_description cube
_exptl_crystal_F_000 2912
_exptl_crystal_size_max 0.25
_exptl_crystal_size_mid 0.24
_exptl_crystal_size_min 0.23
_refine_diff_density_max 1.180
_refine_diff_density_min -0.897
_refine_diff_density_rms 0.186
_refine_ls_extinction_method none
_refine_ls_goodness_of_fit_ref 1.222
_refine_ls_hydrogen_treatment constr
_refine_ls_matrix_type full
_refine_ls_number_parameters 416
_refine_ls_number_reflns 8920
_refine_ls_number_restraints 0
_refine_ls_restrained_S_all 1.222
_refine_ls_R_factor_all 0.0657
_refine_ls_R_factor_gt 0.1034
_refine_ls_shift/su_max 0.004
_refine_ls_shift/su_mean 0.001
_refine_ls_structure_factor_coef Fsqd
_refine_ls_weighting_details 'calc w=1/[\s^2^(Fo^2^)+(0.2000P)^2^+0.0000P] where P=(Fo^2^+2Fc^2^)/3'
_refine_ls_weighting_scheme calc
_refine_ls_wR_factor_gt 0.1000
_refine_ls_wR_factor_ref 0.0729
_reflns_number_gt 6423
_reflns_number_total 8920
_reflns_threshold_expression >2sigma(I)
_cod_data_source_file b901201j.txt
_cod_data_source_block (hfac)2Cu-1o-Cu(hfac)2
_cod_original_sg_symbol_H-M 'P 42/n'
_cod_database_code 7051689

loop_
_symmetry_equiv_pos_as_xyz
'x, y, z'
'-x+1/2, -y+1/2, z'
'-y, x+1/2, z+1/2'
'y+1/2, -x, z+1/2'
'-x, -y, -z'
'x-1/2, y-1/2, -z'
'y, -x-1/2, -z-1/2'
'-y-1/2, x, -z-1/2'

loop_
_atom_site_label
_atom_site_type_symbol
_atom_site_fract_x
_atom_site_fract_y
_atom_site_fract_z
_atom_site_U_iso_or_equiv
_atom_site_adp_type
_atom_site_occupancy
_atom_site_symmetry_multiplicity
_atom_site_calc_flag
_atom_site_refinement_flags
_atom_site_disorder_assembly
_atom_site_disorder_group
C1 C 0.8575(2) 0.23903(18) 0.5641(2) 0.0404(8) Uani 1 1 d . . .
C3 C 0.8518(3) 0.3216(2) 0.5794(3) 0.0562(12) Uani 1 1 d . . .
H3A H 0.8410 0.3475 0.5329 0.084 Uiso 1 1 calc R . .
H3B H 0.8983 0.3394 0.5998 0.084 Uiso 1 1 calc R . .
H3C H 0.8124 0.3307 0.6154 0.084 Uiso 1 1 calc R . .
C4 C 0.82394(19) 0.19728(17) 0.50826(19) 0.0302(6) Uani 1 1 d . . .
C5 C 0.88930(18) 0.10656(17) 0.56192(18) 0.0309(6) Uani 1 1 d . . .
C6 C 0.91867(17) 0.03070(17) 0.57148(18) 0.0298(6) Uani 1 1 d . . .
C7 C 0.98430(19) 0.01533(19) 0.6107(2) 0.0351(7) Uani 1 1 d . . .
H7 H 1.0104 0.0532 0.6355 0.042 Uiso 1 1 calc R . .
C8 C 1.01024(19) -0.05859(19) 0.6120(2) 0.0380(7) Uani 1 1 d . . .
H8 H 1.0541 -0.0705 0.6377 0.046 Uiso 1 1 calc R . .
C9 C 0.9705(2) -0.11342(18) 0.5751(2) 0.0379(7) Uani 1 1 d . . .
H9 H 0.9873 -0.1626 0.5748 0.045 Uiso 1 1 calc R . .
C10 C 0.9043(2) -0.09385(18) 0.5379(2) 0.0382(7) Uani 1 1 d . . .
H10 H 0.8768 -0.1310 0.5137 0.046 Uiso 1 1 calc R . .
C11 C 0.77937(17) 0.22638(16) 0.44492(18) 0.0295(6) Uani 1 1 d . . .
C12 C 0.8037(2) 0.20906(18) 0.3652(2) 0.0363(7) Uani 1 1 d . . .
C13 C 0.7659(5) 0.2635(4) 0.3143(4) 0.0367(17) Uani 0.50 1 d P . .
C14 C 0.5804(2) 0.0459(3) 0.3688(3) 0.0527(10) Uani 1 1 d . . .
C15 C 0.6628(2) 0.0259(2) 0.3824(2) 0.0385(7) Uani 1 1 d . . .
C16 C 0.7015(2) -0.0108(2) 0.3241(2) 0.0404(8) Uani 1 1 d . . .
H16 H 0.6761 -0.0239 0.2800 0.049 Uiso 1 1 calc R . .
C17 C 0.7758(2) -0.0280(2) 0.3305(2) 0.0369(7) Uani 1 1 d . . .
C18 C 0.8158(3) -0.0585(3) 0.2603(3) 0.0557(11) Uani 1 1 d . . .
C19 C 0.6289(6) -0.1931(4) 0.5068(6) 0.111(3) Uani 1 1 d . . .
C20 C 0.6786(3) -0.1264(2) 0.5320(3) 0.0564(11) Uani 1 1 d . . .
C21 C 0.6625(4) -0.0930(3) 0.6011(3) 0.0753(17) Uani 1 1 d . . .
H21 H 0.6265 -0.1150 0.6320 0.090 Uiso 1 1 calc R . .
C22 C 0.6977(3) -0.0277(2) 0.6268(3) 0.0571(12) Uani 1 1 d . . .
C23 C 0.6810(6) -0.0030(4) 0.7085(4) 0.101(3) Uani 1 1 d . . .
N1 N 0.87927(15) -0.02338(15) 0.53596(17) 0.0324(6) Uani 1 1 d . . .
N2 N 0.84197(15) 0.12214(14) 0.50803(15) 0.0283(5) Uani 1 1 d . . .
O1 O 0.68633(14) 0.04241(14) 0.44689(15) 0.0381(5) Uani 1 1 d . . .
O2 O 0.81888(13) -0.02059(13) 0.38717(14) 0.0353(5) Uani 1 1 d . . .
O3 O 0.72531(17) -0.10910(15) 0.48608(16) 0.0445(6) Uani 1 1 d . . .
O4 O 0.74089(15) 0.01609(15) 0.59264(15) 0.0412(6) Uani 1 1 d . . .
F1 F 0.8029(2) 0.13717(13) 0.34794(14) 0.0673(9) Uani 1 1 d . . .
F2 F 0.8734(2) 0.2312(3) 0.3537(2) 0.1184(19) Uani 1 1 d . . .
F3 F 0.7458(7) 0.2323(3) 0.2483(3) 0.067(3) Uani 0.50 1 d P . .
F4 F 0.8101(3) 0.3226(2) 0.2986(3) 0.0506(11) Uani 0.50 1 d P . .
F5 F 0.56454(18) 0.1116(2) 0.3982(2) 0.0855(11) Uani 1 1 d . . .
F6 F 0.53634(18) -0.0024(3) 0.4011(3) 0.1059(14) Uani 1 1 d . . .
F7 F 0.56244(19) 0.0492(3) 0.2962(2) 0.0964(13) Uani 1 1 d . . .
F8 F 0.77380(19) -0.0746(3) 0.2049(2) 0.1047(15) Uani 1 1 d . . .
F9 F 0.8622(4) -0.0074(4) 0.2338(3) 0.158(3) Uani 1 1 d . . .
F10 F 0.8597(4) -0.1124(4) 0.2759(3) 0.161(3) Uani 1 1 d . . .
F11 F 0.6569(3) -0.2374(2) 0.4624(3) 0.1066(15) Uani 1 1 d . . .
F12 F 0.5702(4) -0.1669(5) 0.4641(7) 0.220(6) Uani 1 1 d . . .
F13 F 0.5873(4) -0.2183(3) 0.5602(4) 0.171(3) Uani 1 1 d . . .
F14 F 0.7359(8) -0.0083(6) 0.7501(4) 0.257(7) Uani 1 1 d . . .
F15 F 0.6350(8) -0.0499(4) 0.7434(4) 0.230(5) Uani 1 1 d . . .
F16 F 0.6551(4) 0.0609(3) 0.7147(2) 0.135(2) Uani 1 1 d . . .
S S 0.91398(6) 0.18140(5) 0.61754(6) 0.0436(3) Uani 1 1 d . . .
Cu Cu 0.78064(2) 0.00423(2) 0.48866(3) 0.03061(19) Uani 1 1 d . . .

loop_
_atom_site_aniso_label
_atom_site_aniso_U_11
_atom_site_aniso_U_22
_atom_site_aniso_U_33
_atom_site_aniso_U_23
_atom_site_aniso_U_13
_atom_site_aniso_U_12
C1 0.0493(19) 0.0270(14) 0.045(2) 0.0005(13) -0.0128(15) 0.0041(13)
C3 0.077(3) 0.0269(16) 0.064(3) -0.0063(16) -0.027(2) 0.0075(17)
C4 0.0327(15) 0.0223(13) 0.0354(16) -0.0019(11) 0.0009(12) 0.0029(11)
C5 0.0341(15) 0.0275(13) 0.0310(15) -0.0016(11) -0.0011(12) 0.0020(11)
C6 0.0327(14) 0.0251(13) 0.0316(15) 0.0027(11) -0.0009(12) 0.0012(10)
C7 0.0344(15) 0.0323(15) 0.0386(17) 0.0035(13) -0.0052(13) 0.0007(12)
C8 0.0325(15) 0.0344(16) 0.047(2) 0.0111(14) -0.0010(13) 0.0034(12)
C9 0.0393(17) 0.0279(14) 0.046(2) 0.0110(13) 0.0058(14) 0.0056(12)
C10 0.0378(17) 0.0264(14) 0.050(2) 0.0041(14) -0.0019(15) 0.0014(12)
C11 0.0340(15) 0.0223(12) 0.0320(15) -0.0016(11) -0.0005(12) 0.0019(11)
C12 0.0426(17) 0.0280(14) 0.0383(17) 0.0013(12) 0.0062(14) 0.0069(12)
C13 0.054(6) 0.030(4) 0.027(3) 0.003(2) -0.003(3) 0.008(3)
C14 0.0386(19) 0.061(3) 0.059(3) -0.010(2) -0.0101(18) 0.0113(17)
C15 0.0344(16) 0.0376(17) 0.0436(19) -0.0065(14) -0.0034(14) 0.0015(13)
C16 0.0421(18) 0.0412(18) 0.0380(18) -0.0100(14) -0.0046(15) 0.0004(14)
C17 0.0411(18) 0.0337(16) 0.0359(17) -0.0061(13) 0.0029(13) -0.0012(13)
C18 0.049(2) 0.071(3) 0.047(2) -0.010(2) 0.0006(18) 0.002(2)
C19 0.104(6) 0.064(4) 0.166(9) -0.032(5) 0.056(6) -0.034(4)
C20 0.067(3) 0.0350(19) 0.068(3) -0.0077(19) 0.018(2) -0.0090(18)
C21 0.103(4) 0.051(3) 0.072(3) 0.001(2) 0.046(3) -0.010(3)
C22 0.087(3) 0.042(2) 0.042(2) 0.0030(17) 0.022(2) 0.010(2)
C23 0.181(8) 0.078(4) 0.045(3) 0.012(3) 0.045(4) 0.031(4)
N1 0.0340(13) 0.0262(12) 0.0369(14) 0.0040(10) -0.0002(11) 0.0020(10)
N2 0.0293(13) 0.0229(11) 0.0327(13) 0.0001(9) -0.0002(10) 0.0040(10)
O1 0.0364(12) 0.0363(12) 0.0415(14) -0.0103(10) -0.0003(10) 0.0048(9)
O2 0.0342(11) 0.0347(11) 0.0370(12) -0.0025(9) 0.0005(9) 0.0017(9)
O3 0.0505(16) 0.0316(13) 0.0513(16) -0.0066(10) 0.0079(12) -0.0077(11)
O4 0.0453(14) 0.0415(13) 0.0369(13) -0.0062(10) 0.0000(11) 0.0014(11)
F1 0.136(3) 0.0288(11) 0.0373(12) -0.0082(9) 0.0052(15) 0.0094(13)
F2 0.087(2) 0.200(5) 0.068(2) -0.044(3) 0.043(2) -0.078(3)
F3 0.090(4) 0.074(6) 0.037(2) -0.014(2) -0.021(3) 0.041(6)
F4 0.058(3) 0.040(2) 0.055(3) 0.019(2) 0.016(2) 0.010(2)
F5 0.0584(18) 0.084(2) 0.114(3) -0.027(2) -0.0215(18) 0.0337(16)
F6 0.0446(16) 0.111(3) 0.162(4) 0.033(3) -0.002(2) -0.0125(18)
F7 0.0646(19) 0.148(3) 0.076(2) -0.022(2) -0.0328(17) 0.042(2)
F8 0.075(2) 0.173(4) 0.065(2) -0.068(3) -0.0034(17) 0.016(2)
F9 0.166(5) 0.187(5) 0.120(4) -0.057(4) 0.101(4) -0.079(4)
F10 0.203(6) 0.203(6) 0.078(3) -0.041(3) 0.003(3) 0.148(5)
F11 0.115(3) 0.0564(19) 0.148(4) -0.042(2) 0.031(3) -0.027(2)
F12 0.113(5) 0.166(7) 0.380(16) -0.113(9) -0.068(7) -0.025(4)
F13 0.196(6) 0.121(4) 0.195(7) -0.018(4) 0.085(6) -0.103(5)
F14 0.395(14) 0.307(11) 0.069(3) -0.080(5) -0.099(6) 0.236(11)
F15 0.446(15) 0.131(5) 0.112(5) -0.018(4) 0.159(8) -0.067(7)
F16 0.255(6) 0.095(3) 0.056(2) -0.0075(19) 0.039(3) 0.087(3)
S 0.0559(6) 0.0294(4) 0.0456(5) -0.0037(3) -0.0200(4) 0.0040(3)
Cu 0.0308(3) 0.0282(2) 0.0328(3) -0.00262(14) -0.00085(14) 0.00181(13)

loop_
_atom_type_symbol
_atom_type_description
_atom_type_scat_dispersion_real
_atom_type_scat_dispersion_imag
_atom_type_scat_source
C C 0.0031 0.0016 'International Tables Vol C Tables 4.2.6.8 and 6.1.1.4'
H H 0.0000 0.0000 'International Tables Vol C Tables 4.2.6.8 and 6.1.1.4'
N N 0.0061 0.0033 'International Tables Vol C Tables 4.2.6.8 and 6.1.1.4'
O O 0.0109 0.0061 'International Tables Vol C Tables 4.2.6.8 and 6.1.1.4'
F F 0.0176 0.0103 'International Tables Vol C Tables 4.2.6.8 and 6.1.1.4'
S S 0.1250 0.1239 'International Tables Vol C Tables 4.2.6.8 and 6.1.1.4'
Cu Cu 0.3221 1.2697 'International Tables Vol C Tables 4.2.6.8 and 6.1.1.4'

loop_
_geom_angle_atom_site_label_1
_geom_angle_atom_site_label_2
_geom_angle_atom_site_label_3
_geom_angle
_geom_angle_site_symmetry_1
_geom_angle_site_symmetry_3
_geom_angle_publ_flag
C4 C1 C3 129.3(3) . . ?
C4 C1 S 108.8(2) . . ?
C3 C1 S 121.9(3) . . ?
C1 C3 H3A 109.5 . . ?
C1 C3 H3B 109.5 . . ?
H3A C3 H3B 109.5 . . ?
C1 C3 H3C 109.5 . . ?
H3A C3 H3C 109.5 . . ?
H3B C3 H3C 109.5 . . ?
C1 C4 N2 115.4(3) . . ?
C1 C4 C11 126.1(3) . . ?
N2 C4 C11 118.0(3) . . ?
N2 C5 C6 121.0(3) . . ?
N2 C5 S 114.6(2) . . ?
C6 C5 S 124.4(2) . . ?
N1 C6 C7 122.0(3) . . ?
N1 C6 C5 115.0(3) . . ?
C7 C6 C5 122.9(3) . . ?
C6 C7 C8 118.3(3) . . ?
C6 C7 H7 120.8 . . ?
C8 C7 H7 120.8 . . ?
C9 C8 C7 119.6(3) . . ?
C9 C8 H8 120.2 . . ?
C7 C8 H8 120.2 . . ?
C8 C9 C10 118.8(3) . . ?
C8 C9 H9 120.6 . . ?
C10 C9 H9 120.6 . . ?
N1 C10 C9 122.1(3) . . ?
N1 C10 H10 118.9 . . ?
C9 C10 H10 118.9 . . ?
C4 C11 C12 118.7(3) . . ?
F1 C12 F2 105.4(4) . . ?
F1 C12 C13 119.6(4) . . ?
F2 C12 C13 98.1(4) . . ?
F1 C12 C11 114.4(3) . . ?
F2 C12 C11 110.7(3) . . ?
C13 C12 C11 107.3(4) . . ?
F3 C13 F4 107.9(7) . . ?
F3 C13 C12 111.9(6) . . ?
F4 C13 C12 111.7(6) . . ?
F6 C14 F5 107.0(4) . . ?
F6 C14 F7 107.9(4) . . ?
F5 C14 F7 106.7(4) . . ?
F6 C14 C15 111.0(4) . . ?
F5 C14 C15 110.7(4) . . ?
F7 C14 C15 113.2(4) . . ?
O1 C15 C16 127.6(3) . . ?
O1 C15 C14 114.2(3) . . ?
C16 C15 C14 118.1(3) . . ?
C17 C16 C15 121.7(3) . . ?
C17 C16 H16 119.1 . . ?
C15 C16 H16 119.1 . . ?
O2 C17 C16 129.1(3) . . ?
O2 C17 C18 113.0(3) . . ?
C16 C17 C18 117.9(3) . . ?
F8 C18 F10 111.1(5) . . ?
F8 C18 F9 105.0(5) . . ?
F10 C18 F9 102.2(6) . . ?
F8 C18 C17 115.3(4) . . ?
F10 C18 C17 112.6(4) . . ?
F9 C18 C17 109.4(4) . . ?
F11 C19 F13 118.7(7) . . ?
F11 C19 F12 100.6(10) . . ?
F13 C19 F12 94.4(8) . . ?
F11 C19 C20 116.6(6) . . ?
F13 C19 C20 113.1(8) . . ?
F12 C19 C20 109.3(7) . . ?
O3 C20 C21 128.6(4) . . ?
O3 C20 C19 113.8(5) . . ?
C21 C20 C19 117.6(5) . . ?
C20 C21 C22 123.3(4) . . ?
C20 C21 H21 118.4 . . ?
C22 C21 H21 118.4 . . ?
O4 C22 C21 130.0(4) . . ?
O4 C22 C23 113.0(5) . . ?
C21 C22 C23 117.0(5) . . ?
F14 C23 F16 108.5(9) . . ?
F14 C23 F15 99.8(8) . . ?
F16 C23 F15 108.1(8) . . ?
F14 C23 C22 112.4(7) . . ?
F16 C23 C22 114.9(5) . . ?
F15 C23 C22 112.0(7) . . ?
C10 N1 C6 119.2(3) . . ?
C10 N1 Cu 122.4(2) . . ?
C6 N1 Cu 118.3(2) . . ?
C5 N2 C4 111.0(3) . . ?
C5 N2 Cu 102.27(19) . . ?
C4 N2 Cu 138.4(2) . . ?
C15 O1 Cu 123.3(2) . . ?
C17 O2 Cu 121.9(2) . . ?
C20 O3 Cu 121.5(3) . . ?
C22 O4 Cu 126.8(3) . . ?
C5 S C1 90.21(16) . . ?
O1 Cu O2 92.10(11) . . ?
O1 Cu O4 90.05(11) . . ?
O2 Cu O4 173.10(11) . . ?
O1 Cu N1 173.64(11) . . ?
O2 Cu N1 90.92(11) . . ?
O4 Cu N1 87.60(12) . . ?
O1 Cu O3 85.87(11) . . ?
O2 Cu O3 86.06(10) . . ?
O4 Cu O3 87.56(11) . . ?
N1 Cu O3 99.93(11) . . ?
O1 Cu N2 98.06(10) . . ?
O2 Cu N2 99.71(10) . . ?
O4 Cu N2 86.47(10) . . ?
N1 Cu N2 75.89(10) . . ?
O3 Cu N2 172.84(10) . . ?

loop_
_geom_bond_atom_site_label_1
_geom_bond_atom_site_label_2
_geom_bond_distance
_geom_bond_site_symmetry_2
_geom_bond_publ_flag
C1 C4 1.372(5) . ?
C1 C3 1.505(5) . ?
C1 S 1.723(4) . ?
C3 H3A 0.9600 . ?
C3 H3B 0.9600 . ?
C3 H3C 0.9600 . ?
C4 N2 1.382(4) . ?
C4 C11 1.466(5) . ?
C5 N2 1.301(4) . ?
C5 C6 1.464(4) . ?
C5 S 1.716(3) . ?
C6 N1 1.350(4) . ?
C6 C7 1.389(5) . ?
C7 C8 1.401(5) . ?
C7 H7 0.9300 . ?
C8 C9 1.374(5) . ?
C8 H8 0.9300 . ?
C9 C10 1.396(5) . ?
C9 H9 0.9300 . ?
C10 N1 1.338(4) . ?
C10 H10 0.9300 . ?
C11 C11 1.348(6) 2_655 ?
C11 C12 1.502(5) . ?
C12 F1 1.321(4) . ?
C12 F2 1.324(5) . ?
C12 C13 1.486(8) . ?
C12 C13 1.610(9) 2_655 ?
C13 C13 0.745(13) 2_655 ?
C13 F3 1.182(9) 2_655 ?
C13 F3 1.337(8) . ?
C13 F4 1.349(8) . ?
C13 C12 1.610(9) 2_655 ?
C14 F6 1.299(6) . ?
C14 F5 1.314(6) . ?
C14 F7 1.321(6) . ?
C14 C15 1.535(5) . ?
C15 O1 1.247(5) . ?
C15 C16 1.401(5) . ?
C16 C17 1.368(5) . ?
C16 H16 0.9300 . ?
C17 O2 1.268(4) . ?
C17 C18 1.528(6) . ?
C18 F8 1.265(6) . ?
C18 F10 1.273(7) . ?
C18 F9 1.319(7) . ?
C19 F11 1.219(9) . ?
C19 F13 1.281(10) . ?
C19 F12 1.374(14) . ?
C19 C20 1.553(9) . ?
C20 O3 1.202(5) . ?
C20 C21 1.386(7) . ?
C21 C22 1.401(8) . ?
C21 H21 0.9300 . ?
C22 O4 1.252(6) . ?
C22 C23 1.534(7) . ?
C23 F14 1.229(13) . ?
C23 F16 1.237(7) . ?
C23 F15 1.325(11) . ?
N1 Cu 2.012(3) . ?
N2 Cu 2.401(3) . ?
O1 Cu 1.962(3) . ?
O2 Cu 1.964(3) . ?
O3 Cu 2.255(3) . ?
O4 Cu 1.975(3) . ?
F3 F3 0.652(15) 2_655 ?
F3 C13 1.182(9) 2_655 ?
F3 F4 1.657(13) 2_655 ?
F4 F3 1.657(13) 2_655 ?

loop_
_geom_torsion_atom_site_label_1
_geom_torsion_atom_site_label_2
_geom_torsion_atom_site_label_3
_geom_torsion_atom_site_label_4
_geom_torsion
_geom_torsion_site_symmetry_1
_geom_torsion_site_symmetry_2
_geom_torsion_site_symmetry_3
_geom_torsion_site_symmetry_4
_geom_torsion_publ_flag
C3 C1 C4 N2 178.4(4) . . . . ?
S C1 C4 N2 0.4(4) . . . . ?
C3 C1 C4 C11 6.5(7) . . . . ?
S C1 C4 C11 -171.6(3) . . . . ?
N2 C5 C6 N1 -17.2(5) . . . . ?
S C5 C6 N1 163.8(3) . . . . ?
N2 C5 C6 C7 159.5(3) . . . . ?
S C5 C6 C7 -19.4(5) . . . . ?
N1 C6 C7 C8 0.9(5) . . . . ?
C5 C6 C7 C8 -175.6(3) . . . . ?
C6 C7 C8 C9 -0.2(5) . . . . ?
C7 C8 C9 C10 -0.9(5) . . . . ?
C8 C9 C10 N1 1.3(6) . . . . ?
C1 C4 C11 C11 -51.8(6) . . . 2_655 ?
N2 C4 C11 C11 136.4(4) . . . 2_655 ?
C1 C4 C11 C12 121.7(4) . . . . ?
N2 C4 C11 C12 -50.1(4) . . . . ?
C11 C11 C12 F1 -122.3(4) 2_655 . . . ?
C4 C11 C12 F1 63.0(4) . . . . ?
C11 C11 C12 F2 118.8(5) 2_655 . . . ?
C4 C11 C12 F2 -55.9(5) . . . . ?
C11 C11 C12 C13 12.8(5) 2_655 . . . ?
C4 C11 C12 C13 -161.9(4) . . . . ?
C11 C11 C12 C13 -15.4(5) 2_655 . . 2_655 ?
C4 C11 C12 C13 169.9(3) . . . 2_655 ?
F1 C12 C13 C13 46.2(10) . . . 2_655 ?
F2 C12 C13 C13 159.2(8) . . . 2_655 ?
C11 C12 C13 C13 -86.1(8) . . . 2_655 ?
F1 C12 C13 F3 -31.5(14) . . . 2_655 ?
F2 C12 C13 F3 81.4(12) . . . 2_655 ?
C11 C12 C13 F3 -163.9(11) . . . 2_655 ?
C13 C12 C13 F3 -77.8(12) 2_655 . . 2_655 ?
F1 C12 C13 F3 -10.8(9) . . . . ?
F2 C12 C13 F3 102.1(8) . . . . ?
C11 C12 C13 F3 -143.2(7) . . . . ?
C13 C12 C13 F3 -57.1(9) 2_655 . . . ?
F1 C12 C13 F4 -131.9(5) . . . . ?
F2 C12 C13 F4 -19.0(6) . . . . ?
C11 C12 C13 F4 95.7(6) . . . . ?
C13 C12 C13 F4 -178.2(12) 2_655 . . . ?
F1 C12 C13 C12 111.4(5) . . . 2_655 ?
F2 C12 C13 C12 -135.6(4) . . . 2_655 ?
C11 C12 C13 C12 -20.9(4) . . . 2_655 ?
C13 C12 C13 C12 65.2(8) 2_655 . . 2_655 ?
F6 C14 C15 O1 -77.5(5) . . . . ?
F5 C14 C15 O1 41.1(6) . . . . ?
F7 C14 C15 O1 160.9(4) . . . . ?
F6 C14 C15 C16 99.8(5) . . . . ?
F5 C14 C15 C16 -141.5(4) . . . . ?
F7 C14 C15 C16 -21.7(6) . . . . ?
O1 C15 C16 C17 -5.7(7) . . . . ?
C14 C15 C16 C17 177.4(4) . . . . ?
C15 C16 C17 O2 6.1(7) . . . . ?
C15 C16 C17 C18 -172.0(4) . . . . ?
O2 C17 C18 F8 172.5(4) . . . . ?
C16 C17 C18 F8 -9.1(7) . . . . ?
O2 C17 C18 F10 43.6(6) . . . . ?
C16 C17 C18 F10 -138.0(6) . . . . ?
O2 C17 C18 F9 -69.4(6) . . . . ?
C16 C17 C18 F9 109.0(5) . . . . ?
F11 C19 C20 O3 27.1(13) . . . . ?
F13 C19 C20 O3 170.0(8) . . . . ?
F12 C19 C20 O3 -86.2(9) . . . . ?
F11 C19 C20 C21 -155.3(9) . . . . ?
F13 C19 C20 C21 -12.3(13) . . . . ?
F12 C19 C20 C21 91.4(10) . . . . ?
O3 C20 C21 C22 4.1(11) . . . . ?
C19 C20 C21 C22 -173.1(7) . . . . ?
C20 C21 C22 O4 8.9(11) . . . . ?
C20 C21 C22 C23 -172.7(6) . . . . ?
O4 C22 C23 F14 -68.9(10) . . . . ?
C21 C22 C23 F14 112.4(10) . . . . ?
O4 C22 C23 F16 55.8(10) . . . . ?
C21 C22 C23 F16 -122.8(9) . . . . ?
O4 C22 C23 F15 179.7(8) . . . . ?
C21 C22 C23 F15 1.0(11) . . . . ?
C9 C10 N1 C6 -0.5(6) . . . . ?
C9 C10 N1 Cu -175.8(3) . . . . ?
C7 C6 N1 C10 -0.6(5) . . . . ?
C5 C6 N1 C10 176.2(3) . . . . ?
C7 C6 N1 Cu 174.9(3) . . . . ?
C5 C6 N1 Cu -8.4(4) . . . . ?
C6 C5 N2 C4 -178.0(3) . . . . ?
S C5 N2 C4 1.1(4) . . . . ?
C6 C5 N2 Cu 27.5(3) . . . . ?
S C5 N2 Cu -153.46(17) . . . . ?
C1 C4 N2 C5 -0.9(4) . . . . ?
C11 C4 N2 C5 171.7(3) . . . . ?
C1 C4 N2 Cu 139.8(3) . . . . ?
C11 C4 N2 Cu -47.5(5) . . . . ?
C16 C15 O1 Cu -11.2(6) . . . . ?
C14 C15 O1 Cu 165.8(3) . . . . ?
C16 C17 O2 Cu 10.4(5) . . . . ?
C18 C17 O2 Cu -171.5(3) . . . . ?
C21 C20 O3 Cu -16.5(8) . . . . ?
C19 C20 O3 Cu 160.8(5) . . . . ?
C21 C22 O4 Cu -4.3(8) . . . . ?
C23 C22 O4 Cu 177.3(4) . . . . ?
C13 C13 F3 F3 138(3) 2_655 . . 2_655 ?
F4 C13 F3 F3 -26(2) . . . 2_655 ?
C12 C13 F3 F3 -150(2) . . . 2_655 ?
C12 C13 F3 F3 95(2) 2_655 . . 2_655 ?
F3 C13 F3 C13 -138(3) 2_655 . . 2_655 ?
F4 C13 F3 C13 -164.8(18) . . . 2_655 ?
C12 C13 F3 C13 71.9(11) . . . 2_655 ?
C12 C13 F3 C13 -43.6(11) 2_655 . . 2_655 ?
C13 C13 F3 F4 -8.6(13) 2_655 . . 2_655 ?
F3 C13 F3 F4 -147(2) 2_655 . . 2_655 ?
F4 C13 F3 F4 -173.3(6) . . . 2_655 ?
C12 C13 F3 F4 63.4(7) . . . 2_655 ?
C12 C13 F3 F4 -52.1(5) 2_655 . . 2_655 ?
C13 C13 F4 F3 -38(4) 2_655 . . 2_655 ?
F3 C13 F4 F3 12.6(9) . . . 2_655 ?
C12 C13 F4 F3 136.0(9) . . . 2_655 ?
C12 C13 F4 F3 -111.5(8) 2_655 . . 2_655 ?
N2 C5 S C1 -0.7(3) . . . . ?
C6 C5 S C1 178.3(3) . . . . ?
C4 C1 S C5 0.2(3) . . . . ?
C3 C1 S C5 -178.1(4) . . . . ?
C15 O1 Cu O2 20.0(3) . . . . ?
C15 O1 Cu O4 -153.5(3) . . . . ?
C15 O1 Cu O3 -65.9(3) . . . . ?
C15 O1 Cu N2 120.1(3) . . . . ?
C17 O2 Cu O1 -19.4(3) . . . . ?
C17 O2 Cu N1 166.2(3) . . . . ?
C17 O2 Cu O3 66.3(3) . . . . ?
C17 O2 Cu N2 -117.9(3) . . . . ?
C22 O4 Cu O1 80.5(4) . . . . ?
C22 O4 Cu N1 -105.4(4) . . . . ?
C22 O4 Cu O3 -5.4(4) . . . . ?
C22 O4 Cu N2 178.5(4) . . . . ?
C10 N1 Cu O2 -68.1(3) . . . . ?
C6 N1 Cu O2 116.6(2) . . . . ?
C10 N1 Cu O4 105.1(3) . . . . ?
C6 N1 Cu O4 -70.2(3) . . . . ?
C10 N1 Cu O3 18.0(3) . . . . ?
C6 N1 Cu O3 -157.3(2) . . . . ?
C10 N1 Cu N2 -167.9(3) . . . . ?
C6 N1 Cu N2 16.8(2) . . . . ?
C20 O3 Cu O1 -75.1(4) . . . . ?
C20 O3 Cu O2 -167.5(4) . . . . ?
C20 O3 Cu O4 15.1(4) . . . . ?
C20 O3 Cu N1 102.2(4) . . . . ?
C5 N2 Cu O1 155.0(2) . . . . ?
C4 N2 Cu O1 12.2(3) . . . . ?
C5 N2 Cu O2 -111.5(2) . . . . ?
C4 N2 Cu O2 105.7(3) . . . . ?
C5 N2 Cu O4 65.4(2) . . . . ?
C4 N2 Cu O4 -77.4(3) . . . . ?
C5 N2 Cu N1 -23.0(2) . . . . ?
C4 N2 Cu N1 -165.8(3) . . . . ?
